data_4337533
loop_
_publ_author_name
'Yang, Sheng'
'Nie, Kun'
'Zhang, Yong'
'Xue, Mingqiang'
'Yao, Yingming'
'Shen, Qi'

_publ_section_title
;
 New [ONOO]-type amine bis(phenolate) ytterbium(II) and -(III) complexes:
 synthesis, structure, and catalysis for highly heteroselective
 polymerization of rac-lactide.
;
_journal_issue 1
_journal_name_full 'Inorganic chemistry'
_journal_page_first 105
_journal_page_last 115
_journal_paper_doi 10.1021/ic401747n
_journal_volume 53
_journal_year 2014
_chemical_formula_moiety 'C35 H53 N3 O3 Yb, 0.5(C7 H8)'
_chemical_formula_sum 'C38.5 H57 N3 O3 Yb'
_chemical_formula_weight 782.91
_chemical_name_systematic
; 
 ? 
;
_space_group_IT_number 14
_symmetry_cell_setting monoclinic
_symmetry_Int_Tables_number 14
_symmetry_space_group_name_Hall '-P 2ybc'
_symmetry_space_group_name_H-M 'P 1 21/c 1'
_atom_sites_solution_hydrogens geom
_atom_sites_solution_primary direct
_atom_sites_solution_secondary difmap
_audit_creation_method SHELXL-97
_cell_angle_alpha 90.00
_cell_angle_beta 104.584(7)
_cell_angle_gamma 90.00
_cell_formula_units_Z 4
_cell_length_a 13.552(4)
_cell_length_b 17.092(5)
_cell_length_c 17.402(6)
_cell_measurement_reflns_used 18440
_cell_measurement_temperature 223(2)
_cell_measurement_theta_max 27.9
_cell_measurement_theta_min 3.0
_cell_volume 3901(2)
_computing_cell_refinement CrystalClear
_computing_data_collection CrystalClear
_computing_data_reduction CrystalStructure
_computing_structure_refinement 'SHELXL-97 (Sheldrick, 1997)'
_computing_structure_solution 'SHELXS-97 (Sheldrick, 1990)'
_diffrn_ambient_temperature 223(2)
_diffrn_detector_area_resol_mean 14.63
_diffrn_measured_fraction_theta_full 0.996
_diffrn_measured_fraction_theta_max 0.996
_diffrn_measurement_device_type 'Rigaku Saturn'
_diffrn_measurement_method \w
_diffrn_radiation_monochromator graphite
_diffrn_radiation_source 'fine-focus sealed tube'
_diffrn_radiation_type MoK\a
_diffrn_radiation_wavelength 0.71075
_diffrn_reflns_av_R_equivalents 0.0398
_diffrn_reflns_av_sigmaI/netI 0.0685
_diffrn_reflns_limit_h_max 16
_diffrn_reflns_limit_h_min -14
_diffrn_reflns_limit_k_max 20
_diffrn_reflns_limit_k_min -19
_diffrn_reflns_limit_l_max 18
_diffrn_reflns_limit_l_min -21
_diffrn_reflns_number 18686
_diffrn_reflns_theta_full 25.50
_diffrn_reflns_theta_max 25.50
_diffrn_reflns_theta_min 3.11
_exptl_absorpt_coefficient_mu 2.434
_exptl_absorpt_correction_T_max 0.478
_exptl_absorpt_correction_T_min 0.213
_exptl_absorpt_correction_type multi-scan
_exptl_absorpt_process_details 'Jacobson, R. (1998) Private communication'
_exptl_crystal_colour red
_exptl_crystal_density_diffrn 1.333
_exptl_crystal_density_method 'not measured'
_exptl_crystal_description block
_exptl_crystal_F_000 1612
_exptl_crystal_size_max 0.90
_exptl_crystal_size_mid 0.80
_exptl_crystal_size_min 0.30
_refine_diff_density_max 2.270
_refine_diff_density_min -3.240
_refine_diff_density_rms 0.253
_refine_ls_extinction_method none
_refine_ls_goodness_of_fit_ref 1.142
_refine_ls_hydrogen_treatment constr
_refine_ls_matrix_type full
_refine_ls_number_parameters 408
_refine_ls_number_reflns 7240
_refine_ls_number_restraints 15
_refine_ls_restrained_S_all 1.189
_refine_ls_R_factor_all 0.0773
_refine_ls_R_factor_gt 0.0548
_refine_ls_shift/su_max 0.001
_refine_ls_shift/su_mean 0.000
_refine_ls_structure_factor_coef Fsqd
_refine_ls_weighting_details 'calc w=1/[\s^2^(Fo^2^)+(0.1403P)^2^+0.0000P] where P=(Fo^2^+2Fc^2^)/3'
_refine_ls_weighting_scheme calc
_refine_ls_wR_factor_gt 0.1531
_refine_ls_wR_factor_ref 0.2295
_reflns_number_gt 5143
_reflns_number_total 7240
_reflns_threshold_expression >2sigma(I)
_cod_data_source_file ic401747n_si_001.cif
_cod_data_source_block compound2
_cod_original_sg_symbol_H-M 'P 21/c'
_cod_original_formula_sum 'C38.50 H57 N3 O3 Yb'
_cod_database_code 4337533

loop_
_symmetry_equiv_pos_as_xyz
'x, y, z'
'-x, y+1/2, -z+1/2'
'-x, -y, -z'
'x, -y-1/2, z-1/2'

loop_
_atom_site_label
_atom_site_type_symbol
_atom_site_fract_x
_atom_site_fract_y
_atom_site_fract_z
_atom_site_U_iso_or_equiv
_atom_site_adp_type
_atom_site_occupancy
_atom_site_symmetry_multiplicity
_atom_site_calc_flag
_atom_site_refinement_flags
Yb1 Yb 0.15147(3) 0.22722(2) 0.06397(2) 0.0308(2) Uani 1 1 d .
O1 O 0.3066(5) 0.2171(4) 0.1397(4) 0.0417(17) Uani 1 1 d .
O2 O 0.0476(5) 0.2691(3) 0.1371(4) 0.0351(15) Uani 1 1 d .
O3 O 0.0013(5) 0.1346(4) -0.0125(4) 0.0510(19) Uani 1 1 d .
N1 N 0.1404(5) 0.1029(4) 0.1444(4) 0.0269(15) Uani 1 1 d .
N2 N 0.1640(8) 0.3604(5) -0.0031(6) 0.060(2) Uani 1 1 d .
N3 N 0.2140(8) 0.2032(7) -0.0656(5) 0.060(3) Uani 1 1 d .
C1 C 0.3591(7) 0.1801(7) 0.2020(5) 0.040(2) Uani 1 1 d .
C2 C 0.4459(7) 0.2091(7) 0.2558(6) 0.041(2) Uani 1 1 d .
C3 C 0.4953(7) 0.1659(8) 0.3210(7) 0.058(3) Uani 1 1 d .
H3 H 0.5520 0.1881 0.3569 0.070 Uiso 1 1 calc R
C4 C 0.4646(8) 0.0898(6) 0.3365(6) 0.046(3) Uani 1 1 d .
C5 C 0.3827(8) 0.0636(6) 0.2838(6) 0.042(2) Uani 1 1 d .
H5 H 0.3597 0.0133 0.2926 0.051 Uiso 1 1 calc R
C6 C 0.3283(6) 0.1024(6) 0.2178(5) 0.038(2) Uani 1 1 d .
C7 C -0.0115(7) 0.2368(5) 0.1772(6) 0.032(2) Uani 1 1 d .
C8 C -0.1056(9) 0.2703(5) 0.1823(7) 0.039(2) Uani 1 1 d .
C9 C -0.1662(9) 0.2295(6) 0.2226(8) 0.049(3) Uani 1 1 d .
H9 H -0.2277 0.2527 0.2264 0.059 Uiso 1 1 calc R
C10 C -0.1415(8) 0.1565(7) 0.2573(7) 0.049(3) Uani 1 1 d .
C11 C -0.0486(7) 0.1268(6) 0.2543(6) 0.041(2) Uani 1 1 d .
H11 H -0.0277 0.0787 0.2791 0.049 Uiso 1 1 calc R
C12 C 0.0158(7) 0.1648(5) 0.2160(5) 0.0300(19) Uani 1 1 d .
C13 C 0.2401(7) 0.0612(6) 0.1611(6) 0.041(2) Uani 1 1 d .
H13A H 0.2583 0.0529 0.1107 0.050 Uiso 1 1 calc R
H13B H 0.2315 0.0096 0.1831 0.050 Uiso 1 1 calc R
C14 C 0.1203(7) 0.1298(5) 0.2205(5) 0.0318(19) Uani 1 1 d .
H14A H 0.1720 0.1690 0.2439 0.038 Uiso 1 1 calc R
H14B H 0.1301 0.0852 0.2570 0.038 Uiso 1 1 calc R
C15 C 0.0585(7) 0.0502(6) 0.1006(5) 0.037(2) Uani 1 1 d .
H15A H 0.0321 0.0201 0.1391 0.045 Uiso 1 1 calc R
H15B H 0.0876 0.0130 0.0695 0.045 Uiso 1 1 calc R
C16 C -0.0273(8) 0.0922(4) 0.0466(5) 0.036(2) Uani 1 1 d .
C17 C -0.1280(8) 0.0962(7) 0.0349(7) 0.055(3) Uani 1 1 d .
H17 H -0.1669 0.0725 0.0662 0.066 Uiso 1 1 calc R
C18 C -0.1660(10) 0.1433(8) -0.0341(8) 0.068(4) Uani 1 1 d .
H18 H -0.2346 0.1566 -0.0560 0.081 Uiso 1 1 calc R
C19 C -0.0864(11) 0.1655(9) -0.0619(8) 0.072(4) Uani 1 1 d .
H19 H -0.0897 0.1965 -0.1071 0.086 Uiso 1 1 calc R
C20 C 0.4828(8) 0.2941(8) 0.2423(6) 0.049(3) Uani 1 1 d .
C21 C 0.5811(9) 0.3140(8) 0.3035(7) 0.056(3) Uani 1 1 d .
H21A H 0.5697 0.3115 0.3563 0.084 Uiso 1 1 calc R
H21B H 0.6027 0.3664 0.2937 0.084 Uiso 1 1 calc R
H21C H 0.6337 0.2768 0.2996 0.084 Uiso 1 1 calc R
C22 C 0.4028(9) 0.3532(8) 0.2485(7) 0.058(3) Uani 1 1 d .
H22A H 0.3378 0.3381 0.2137 0.087 Uiso 1 1 calc R
H22B H 0.4222 0.4043 0.2329 0.087 Uiso 1 1 calc R
H22C H 0.3968 0.3554 0.3028 0.087 Uiso 1 1 calc R
C23 C 0.5057(8) 0.2969(7) 0.1611(7) 0.049(3) Uani 1 1 d .
H23A H 0.5604 0.2607 0.1600 0.073 Uiso 1 1 calc R
H23B H 0.5262 0.3495 0.1510 0.073 Uiso 1 1 calc R
H23C H 0.4451 0.2824 0.1206 0.073 Uiso 1 1 calc R
C24 C 0.5245(12) 0.0485(9) 0.4082(9) 0.099(6) Uani 1 1 d .
H24A H 0.5096 0.0712 0.4552 0.148 Uiso 1 1 calc R
H24B H 0.5967 0.0539 0.4114 0.148 Uiso 1 1 calc R
H24C H 0.5063 -0.0065 0.4049 0.148 Uiso 1 1 calc R
C25 C -0.1374(8) 0.3520(5) 0.1446(7) 0.043(2) Uani 1 1 d .
C26 C -0.2347(11) 0.3809(8) 0.1628(11) 0.091(5) Uani 1 1 d .
H26A H -0.2232 0.3887 0.2196 0.136 Uiso 1 1 calc R
H26B H -0.2882 0.3424 0.1451 0.136 Uiso 1 1 calc R
H26C H -0.2550 0.4300 0.1355 0.136 Uiso 1 1 calc R
C27 C -0.1552(9) 0.3452(7) 0.0537(7) 0.058(3) Uani 1 1 d .
H27A H -0.1690 0.3966 0.0299 0.087 Uiso 1 1 calc R
H27B H -0.2129 0.3111 0.0328 0.087 Uiso 1 1 calc R
H27C H -0.0948 0.3236 0.0414 0.087 Uiso 1 1 calc R
C28 C -0.0532(10) 0.4093(6) 0.1782(7) 0.056(3) Uani 1 1 d .
H28A H 0.0098 0.3911 0.1675 0.084 Uiso 1 1 calc R
H28B H -0.0444 0.4138 0.2351 0.084 Uiso 1 1 calc R
H28C H -0.0707 0.4601 0.1536 0.084 Uiso 1 1 calc R
C29 C -0.2114(10) 0.1161(8) 0.3003(9) 0.074(4) Uani 1 1 d .
H29A H -0.1932 0.1315 0.3557 0.110 Uiso 1 1 calc R
H29B H -0.2045 0.0599 0.2963 0.110 Uiso 1 1 calc R
H29C H -0.2814 0.1311 0.2763 0.110 Uiso 1 1 calc R
C30 C 0.1965(10) 0.3460(7) -0.0774(7) 0.062(3) Uani 1 1 d .
H30A H 0.2321 0.3925 -0.0896 0.075 Uiso 1 1 calc R
H30B H 0.1358 0.3382 -0.1211 0.075 Uiso 1 1 calc R
C31 C 0.2649(11) 0.2767(9) -0.0725(9) 0.078(5) Uani 1 1 d .
H31A H 0.2910 0.2751 -0.1202 0.094 Uiso 1 1 calc R
H31B H 0.3234 0.2827 -0.0265 0.094 Uiso 1 1 calc R
C32 C 0.2395(10) 0.4109(6) 0.0538(7) 0.060(2) Uani 1 1 d .
H32A H 0.3020 0.3817 0.0744 0.090 Uiso 1 1 calc R
H32B H 0.2111 0.4264 0.0974 0.090 Uiso 1 1 calc R
H32C H 0.2541 0.4572 0.0264 0.090 Uiso 1 1 calc R
C33 C 0.0688(11) 0.4050(8) -0.0222(8) 0.074(4) Uani 1 1 d .
H33A H 0.0526 0.4214 0.0266 0.111 Uiso 1 1 calc R
H33B H 0.0142 0.3724 -0.0526 0.111 Uiso 1 1 calc R
H33C H 0.0766 0.4507 -0.0532 0.111 Uiso 1 1 calc R
C34 C 0.2952(13) 0.1425(12) -0.0412(8) 0.098(4) Uani 1 1 d .
H34A H 0.2639 0.0914 -0.0416 0.147 Uiso 1 1 calc R
H34B H 0.3360 0.1540 0.0119 0.147 Uiso 1 1 calc R
H34C H 0.3384 0.1427 -0.0780 0.147 Uiso 1 1 calc R
C35 C 0.1438(13) 0.1806(12) -0.1387(8) 0.098(4) Uani 1 1 d .
H35A H 0.1777 0.1829 -0.1815 0.147 Uiso 1 1 calc R
H35B H 0.0859 0.2159 -0.1500 0.147 Uiso 1 1 calc R
H35C H 0.1204 0.1276 -0.1339 0.147 Uiso 1 1 calc R
C36 C 0.518(2) 1.0235(17) 1.0443(17) 0.092(9) Uiso 0.50 1 d PD
C37 C 0.445(3) 0.9649(18) 1.032(3) 0.09(2) Uiso 0.50 1 d PD
C38 C 0.412(3) 0.9199(19) 0.9627(19) 0.113(12) Uiso 0.50 1 d PD
C39 C 0.463(2) 0.9417(17) 0.8914(16) 0.076(9) Uiso 0.50 1 d PD
C40 C 0.534(2) 0.9994(18) 0.9069(17) 0.089(9) Uiso 0.50 1 d PD
C41 C 0.562(3) 1.036(2) 0.980(2) 0.10(3) Uiso 0.50 1 d PD
C42 C 0.565(5) 1.077(3) 1.114(3) 0.24(4) Uiso 0.50 1 d PD

loop_
_atom_site_aniso_label
_atom_site_aniso_U_11
_atom_site_aniso_U_22
_atom_site_aniso_U_33
_atom_site_aniso_U_23
_atom_site_aniso_U_13
_atom_site_aniso_U_12
Yb1 0.0295(3) 0.0397(3) 0.0235(3) 0.00340(14) 0.00706(19) 0.00158(15)
O1 0.027(3) 0.064(5) 0.032(4) 0.006(3) 0.004(3) -0.005(3)
O2 0.037(4) 0.032(3) 0.041(4) -0.002(3) 0.020(3) -0.001(3)
O3 0.047(4) 0.049(4) 0.046(4) -0.001(3) -0.008(3) 0.001(4)
N1 0.037(4) 0.013(3) 0.030(3) 0.003(3) 0.006(3) 0.002(3)
N2 0.081(5) 0.021(3) 0.068(5) 0.028(3) 0.002(4) 0.000(3)
N3 0.071(7) 0.077(7) 0.038(5) 0.022(5) 0.025(5) 0.026(6)
C1 0.023(4) 0.073(7) 0.026(4) 0.002(5) 0.009(4) 0.000(5)
C2 0.026(5) 0.065(6) 0.033(5) -0.001(5) 0.009(4) -0.001(5)
C3 0.024(5) 0.107(10) 0.043(6) 0.006(6) 0.007(4) -0.001(6)
C4 0.046(6) 0.038(5) 0.046(6) 0.023(5) -0.001(5) 0.007(5)
C5 0.044(6) 0.038(5) 0.046(6) 0.016(4) 0.013(5) 0.008(4)
C6 0.024(4) 0.063(6) 0.025(4) 0.004(4) 0.003(4) 0.008(4)
C7 0.029(5) 0.038(5) 0.032(5) -0.001(4) 0.015(4) -0.002(4)
C8 0.040(6) 0.033(5) 0.047(6) 0.007(4) 0.018(5) 0.004(4)
C9 0.043(6) 0.047(6) 0.071(8) -0.001(5) 0.038(6) -0.002(5)
C10 0.045(6) 0.061(7) 0.050(6) 0.008(5) 0.024(5) -0.004(5)
C11 0.037(5) 0.051(6) 0.035(5) 0.001(4) 0.012(4) -0.005(5)
C12 0.030(4) 0.027(4) 0.034(4) -0.015(4) 0.010(4) -0.004(4)
C13 0.030(5) 0.057(6) 0.039(5) -0.007(5) 0.013(4) 0.004(5)
C14 0.031(5) 0.034(5) 0.032(4) 0.002(4) 0.011(4) 0.005(4)
C15 0.039(5) 0.038(5) 0.031(4) -0.014(4) 0.000(4) -0.007(4)
C16 0.053(6) 0.011(4) 0.042(5) 0.002(4) 0.006(4) 0.003(4)
C17 0.036(6) 0.068(7) 0.056(7) -0.009(6) 0.002(5) -0.005(5)
C18 0.050(7) 0.066(8) 0.068(8) -0.025(7) -0.019(6) 0.013(6)
C19 0.062(8) 0.082(9) 0.049(7) -0.002(6) -0.029(6) -0.002(7)
C20 0.028(5) 0.075(7) 0.044(6) 0.004(6) 0.010(5) -0.003(5)
C21 0.046(6) 0.071(8) 0.045(6) -0.005(6) 0.001(5) -0.006(6)
C22 0.049(7) 0.067(8) 0.059(7) 0.016(6) 0.015(6) -0.007(6)
C23 0.041(6) 0.049(6) 0.059(7) -0.001(5) 0.019(5) -0.014(5)
C24 0.099(11) 0.098(11) 0.069(9) 0.065(9) -0.035(8) -0.019(9)
C25 0.045(6) 0.030(5) 0.064(7) 0.005(5) 0.028(5) 0.006(4)
C26 0.075(9) 0.070(9) 0.151(15) 0.039(10) 0.072(10) 0.042(8)
C27 0.050(7) 0.062(7) 0.057(7) 0.001(6) 0.001(6) 0.003(6)
C28 0.076(8) 0.041(6) 0.055(7) 0.006(5) 0.025(6) 0.007(6)
C29 0.057(7) 0.079(9) 0.098(10) 0.024(8) 0.045(7) -0.001(7)
C30 0.074(8) 0.068(8) 0.047(6) 0.034(6) 0.019(6) 0.009(7)
C31 0.053(8) 0.131(15) 0.060(9) 0.028(8) 0.033(7) 0.010(8)
C32 0.081(5) 0.021(3) 0.068(5) 0.028(3) 0.002(4) 0.000(3)
C33 0.087(10) 0.061(8) 0.078(9) 0.039(7) 0.031(8) 0.022(7)
C34 0.117(9) 0.138(11) 0.043(5) 0.014(6) 0.028(5) 0.057(9)
C35 0.117(9) 0.138(11) 0.043(5) 0.014(6) 0.028(5) 0.057(9)

loop_
_atom_type_symbol
_atom_type_description
_atom_type_scat_dispersion_real
_atom_type_scat_dispersion_imag
_atom_type_scat_source
C C 0.0033 0.0016 'International Tables Vol C Tables 4.2.6.8 and 6.1.1.4'
H H 0.0000 0.0000 'International Tables Vol C Tables 4.2.6.8 and 6.1.1.4'
N N 0.0061 0.0033 'International Tables Vol C Tables 4.2.6.8 and 6.1.1.4'
O O 0.0106 0.0060 'International Tables Vol C Tables 4.2.6.8 and 6.1.1.4'
Yb Yb -0.3850 5.5486 'International Tables Vol C Tables 4.2.6.8 and 6.1.1.4'

loop_
_geom_angle_atom_site_label_1
_geom_angle_atom_site_label_2
_geom_angle_atom_site_label_3
_geom_angle
_geom_angle_site_symmetry_1
_geom_angle_site_symmetry_3
O1 Yb1 O2 109.2(3) . .
O1 Yb1 N1 77.6(2) . .
O2 Yb1 N1 79.9(2) . .
O1 Yb1 N2 100.3(3) . .
O2 Yb1 N2 95.6(3) . .
N1 Yb1 N2 173.9(3) . .
O1 Yb1 N3 92.0(3) . .
O2 Yb1 N3 157.0(3) . .
N1 Yb1 N3 114.4(3) . .
N2 Yb1 N3 71.3(4) . .
O1 Yb1 O3 138.9(2) . .
O2 Yb1 O3 87.9(2) . .
N1 Yb1 O3 68.7(2) . .
N2 Yb1 O3 115.4(3) . .
N3 Yb1 O3 81.3(3) . .
C1 O1 Yb1 141.3(6) . .
C7 O2 Yb1 136.4(5) . .
C19 O3 C16 107.6(10) . .
C19 O3 Yb1 121.0(7) . .
C16 O3 Yb1 105.1(5) . .
C15 N1 C13 109.6(7) . .
C15 N1 C14 111.3(7) . .
C13 N1 C14 109.5(6) . .
C15 N1 Yb1 111.2(5) . .
C13 N1 Yb1 109.1(6) . .
C14 N1 Yb1 106.1(5) . .
C33 N2 C30 109.0(9) . .
C33 N2 C32 105.4(10) . .
C30 N2 C32 111.4(10) . .
C33 N2 Yb1 114.0(7) . .
C30 N2 Yb1 108.3(6) . .
C32 N2 Yb1 108.7(6) . .
C35 N3 C31 112.4(12) . .
C35 N3 C34 109.9(12) . .
C31 N3 C34 107.0(13) . .
C35 N3 Yb1 121.1(9) . .
C31 N3 Yb1 101.4(8) . .
C34 N3 Yb1 103.8(7) . .
O1 C1 C2 125.3(10) . .
O1 C1 C6 119.0(8) . .
C2 C1 C6 115.7(9) . .
C3 C2 C1 120.9(11) . .
C3 C2 C20 120.8(9) . .
C1 C2 C20 118.2(9) . .
C2 C3 C4 123.1(10) . .
C2 C3 H3 118.5 . .
C4 C3 H3 118.5 . .
C5 C4 C3 114.4(9) . .
C5 C4 C24 127.3(10) . .
C3 C4 C24 118.2(10) . .
C4 C5 C6 126.6(10) . .
C4 C5 H5 116.7 . .
C6 C5 H5 116.7 . .
C5 C6 C1 119.2(9) . .
C5 C6 C13 119.3(10) . .
C1 C6 C13 121.5(8) . .
O2 C7 C12 120.2(8) . .
O2 C7 C8 122.8(8) . .
C12 C7 C8 117.0(8) . .
C9 C8 C7 118.8(9) . .
C9 C8 C25 121.7(10) . .
C7 C8 C25 119.5(9) . .
C10 C9 C8 124.0(11) . .
C10 C9 H9 118.0 . .
C8 C9 H9 118.0 . .
C11 C10 C9 116.0(10) . .
C11 C10 C29 123.1(11) . .
C9 C10 C29 120.8(11) . .
C10 C11 C12 122.8(10) . .
C10 C11 H11 118.6 . .
C12 C11 H11 118.6 . .
C11 C12 C7 121.3(9) . .
C11 C12 C14 118.9(8) . .
C7 C12 C14 119.8(8) . .
N1 C13 C6 115.6(8) . .
N1 C13 H13A 108.4 . .
C6 C13 H13A 108.4 . .
N1 C13 H13B 108.4 . .
C6 C13 H13B 108.4 . .
H13A C13 H13B 107.4 . .
N1 C14 C12 116.9(7) . .
N1 C14 H14A 108.1 . .
C12 C14 H14A 108.1 . .
N1 C14 H14B 108.1 . .
C12 C14 H14B 108.1 . .
H14A C14 H14B 107.3 . .
N1 C15 C16 113.4(8) . .
N1 C15 H15A 108.9 . .
C16 C15 H15A 108.9 . .
N1 C15 H15B 108.9 . .
C16 C15 H15B 108.9 . .
H15A C15 H15B 107.7 . .
C17 C16 O3 109.0(9) . .
C17 C16 C15 137.1(10) . .
O3 C16 C15 113.7(9) . .
C16 C17 C18 107.3(12) . .
C16 C17 H17 126.4 . .
C18 C17 H17 126.4 . .
C19 C18 C17 108.0(11) . .
C19 C18 H18 126.0 . .
C17 C18 H18 126.0 . .
C18 C19 O3 108.1(12) . .
C18 C19 H19 126.0 . .
O3 C19 H19 126.0 . .
C22 C20 C21 108.6(10) . .
C22 C20 C23 111.3(10) . .
C21 C20 C23 107.2(9) . .
C22 C20 C2 110.3(9) . .
C21 C20 C2 111.0(9) . .
C23 C20 C2 108.4(9) . .
C20 C21 H21A 109.5 . .
C20 C21 H21B 109.5 . .
H21A C21 H21B 109.5 . .
C20 C21 H21C 109.5 . .
H21A C21 H21C 109.5 . .
H21B C21 H21C 109.5 . .
C20 C22 H22A 109.5 . .
C20 C22 H22B 109.5 . .
H22A C22 H22B 109.5 . .
C20 C22 H22C 109.5 . .
H22A C22 H22C 109.5 . .
H22B C22 H22C 109.5 . .
C20 C23 H23A 109.5 . .
C20 C23 H23B 109.5 . .
H23A C23 H23B 109.5 . .
C20 C23 H23C 109.5 . .
H23A C23 H23C 109.5 . .
H23B C23 H23C 109.5 . .
C4 C24 H24A 109.5 . .
C4 C24 H24B 109.5 . .
H24A C24 H24B 109.5 . .
C4 C24 H24C 109.5 . .
H24A C24 H24C 109.5 . .
H24B C24 H24C 109.5 . .
C28 C25 C26 108.8(10) . .
C28 C25 C27 110.7(9) . .
C26 C25 C27 108.7(11) . .
C28 C25 C8 108.5(9) . .
C26 C25 C8 111.5(9) . .
C27 C25 C8 108.6(9) . .
C25 C26 H26A 109.5 . .
C25 C26 H26B 109.5 . .
H26A C26 H26B 109.5 . .
C25 C26 H26C 109.5 . .
H26A C26 H26C 109.5 . .
H26B C26 H26C 109.5 . .
C25 C27 H27A 109.5 . .
C25 C27 H27B 109.5 . .
H27A C27 H27B 109.5 . .
C25 C27 H27C 109.5 . .
H27A C27 H27C 109.5 . .
H27B C27 H27C 109.5 . .
C25 C28 H28A 109.5 . .
C25 C28 H28B 109.5 . .
H28A C28 H28B 109.5 . .
C25 C28 H28C 109.5 . .
H28A C28 H28C 109.5 . .
H28B C28 H28C 109.5 . .
C10 C29 H29A 109.5 . .
C10 C29 H29B 109.5 . .
H29A C29 H29B 109.5 . .
C10 C29 H29C 109.5 . .
H29A C29 H29C 109.5 . .
H29B C29 H29C 109.5 . .
N2 C30 C31 113.4(9) . .
N2 C30 H30A 108.9 . .
C31 C30 H30A 108.9 . .
N2 C30 H30B 108.9 . .
C31 C30 H30B 108.9 . .
H30A C30 H30B 107.7 . .
N3 C31 C30 112.9(12) . .
N3 C31 H31A 109.0 . .
C30 C31 H31A 109.0 . .
N3 C31 H31B 109.0 . .
C30 C31 H31B 109.0 . .
H31A C31 H31B 107.8 . .
N2 C32 H32A 109.5 . .
N2 C32 H32B 109.5 . .
H32A C32 H32B 109.5 . .
N2 C32 H32C 109.5 . .
H32A C32 H32C 109.5 . .
H32B C32 H32C 109.5 . .
N2 C33 H33A 109.5 . .
N2 C33 H33B 109.5 . .
H33A C33 H33B 109.5 . .
N2 C33 H33C 109.5 . .
H33A C33 H33C 109.5 . .
H33B C33 H33C 109.5 . .
N3 C34 H34A 109.5 . .
N3 C34 H34B 109.5 . .
H34A C34 H34B 109.5 . .
N3 C34 H34C 109.5 . .
H34A C34 H34C 109.5 . .
H34B C34 H34C 109.5 . .
N3 C35 H35A 109.5 . .
N3 C35 H35B 109.5 . .
H35A C35 H35B 109.5 . .
N3 C35 H35C 109.5 . .
H35A C35 H35C 109.5 . .
H35B C35 H35C 109.5 . .
C39 C36 C40 65(2) 3_677 3_677
C39 C36 C38 76(2) 3_677 3_677
C40 C36 C38 140(3) 3_677 3_677
C39 C36 C37 118(3) 3_677 .
C40 C36 C37 53(2) 3_677 .
C38 C36 C37 166(3) 3_677 .
C39 C36 C41 128(2) 3_677 .
C40 C36 C41 167(2) 3_677 .
C38 C36 C41 52.4(18) 3_677 .
C37 C36 C41 114(3) . .
C39 C36 C41 124(4) 3_677 3_677
C40 C36 C41 59(2) 3_677 3_677
C38 C36 C41 159(3) 3_677 3_677
C37 C36 C41 8(2) . 3_677
C41 C36 C41 108(3) . 3_677
C39 C36 C42 17(3) 3_677 .
C40 C36 C42 81(3) 3_677 .
C38 C36 C42 59(3) 3_677 .
C37 C36 C42 134(3) . .
C41 C36 C42 111(3) . .
C41 C36 C42 141(4) 3_677 .
C39 C36 C37 133(4) 3_677 3_677
C40 C36 C37 162(3) 3_677 3_677
C38 C36 C37 57(2) 3_677 3_677
C37 C36 C37 109(3) . 3_677
C41 C36 C37 6(2) . 3_677
C41 C36 C37 103(3) 3_677 3_677
C42 C36 C37 116(3) . 3_677
C39 C36 C36 175(4) 3_677 3_677
C40 C36 C36 112(3) 3_677 3_677
C38 C36 C36 107(3) 3_677 3_677
C37 C36 C36 59(3) . 3_677
C41 C36 C36 55(3) . 3_677
C41 C36 C36 52.5(17) 3_677 3_677
C42 C36 C36 167(4) . 3_677
C37 C36 C36 50.2(15) 3_677 3_677
C41 C37 C40 151(10) 3_677 3_677
C41 C37 C36 110(10) 3_677 .
C40 C37 C36 60(2) 3_677 .
C41 C37 C38 29(10) 3_677 .
C40 C37 C38 174(4) 3_677 .
C36 C37 C38 126(4) . .
C41 C37 C36 46(10) 3_677 3_677
C40 C37 C36 130(4) 3_677 3_677
C36 C37 C36 71(3) . 3_677
C38 C37 C36 56(2) . 3_677
C41 C38 C36 65(2) 3_677 3_677
C41 C38 C37 5(3) 3_677 .
C36 C38 C37 67(3) 3_677 .
C41 C38 C42 130(4) 3_677 3_677
C36 C38 C42 65(2) 3_677 3_677
C37 C38 C42 132(4) . 3_677
C41 C38 C39 113(3) 3_677 .
C36 C38 C39 48.0(18) 3_677 .
C37 C38 C39 115(3) . .
C42 C38 C39 17(2) 3_677 .
C42 C39 C36 117(7) 3_677 3_677
C42 C39 C40 174(9) 3_677 .
C36 C39 C40 60(2) 3_677 .
C42 C39 C38 61(7) 3_677 .
C36 C39 C38 56(2) 3_677 .
C40 C39 C38 116(2) . .
C37 C40 C36 67(2) 3_677 3_677
C37 C40 C39 123(3) 3_677 .
C36 C40 C39 55.4(19) 3_677 .
C37 C40 C41 4(3) 3_677 .
C36 C40 C41 67(3) 3_677 .
C39 C40 C41 122(3) . .
C37 C40 C42 122(3) 3_677 3_677
C36 C40 C42 55(2) 3_677 3_677
C39 C40 C42 2(2) . 3_677
C41 C40 C42 121(3) . 3_677
C37 C41 C38 146(10) 3_677 3_677
C37 C41 C40 25(10) 3_677 .
C38 C41 C40 169(4) 3_677 .
C37 C41 C36 128(10) 3_677 .
C38 C41 C36 63(2) 3_677 .
C40 C41 C36 126(3) . .
C37 C41 C36 63(10) 3_677 3_677
C38 C41 C36 134(4) 3_677 3_677
C40 C41 C36 54(2) . 3_677
C36 C41 C36 72(3) . 3_677
C39 C42 C38 102(6) 3_677 3_677
C39 C42 C36 46(5) 3_677 .
C38 C42 C36 56(2) 3_677 .
C39 C42 C40 4(7) 3_677 3_677
C38 C42 C40 99(3) 3_677 3_677
C36 C42 C40 44(2) . 3_677

loop_
_geom_bond_atom_site_label_1
_geom_bond_atom_site_label_2
_geom_bond_distance
_geom_bond_site_symmetry_2
Yb1 O1 2.188(7) .
Yb1 O2 2.239(7) .
Yb1 N1 2.570(6) .
Yb1 N2 2.583(8) .
Yb1 N3 2.632(10) .
Yb1 O3 2.656(7) .
O1 C1 1.302(11) .
O2 C7 1.311(11) .
O3 C19 1.385(13) .
O3 C16 1.391(12) .
N1 C15 1.482(11) .
N1 C13 1.490(11) .
N1 C14 1.490(11) .
N2 C33 1.463(16) .
N2 C30 1.488(16) .
N2 C32 1.504(14) .
N3 C35 1.436(18) .
N3 C31 1.453(18) .
N3 C34 1.494(18) .
C1 C2 1.398(14) .
C1 C6 1.439(15) .
C2 C3 1.378(15) .
C2 C20 1.573(16) .
C3 C4 1.412(16) .
C3 H3 0.9400 .
C4 C5 1.327(14) .
C4 C24 1.484(13) .
C5 C6 1.370(12) .
C5 H5 0.9400 .
C6 C13 1.518(13) .
C7 C12 1.407(13) .
C7 C8 1.421(14) .
C8 C9 1.394(16) .
C8 C25 1.557(13) .
C9 C10 1.390(15) .
C9 H9 0.9400 .
C10 C11 1.371(14) .
C10 C29 1.513(15) .
C11 C12 1.384(13) .
C11 H11 0.9400 .
C12 C14 1.522(12) .
C13 H13A 0.9800 .
C13 H13B 0.9800 .
C14 H14A 0.9800 .
C14 H14B 0.9800 .
C15 C16 1.483(12) .
C15 H15A 0.9800 .
C15 H15B 0.9800 .
C16 C17 1.330(14) .
C17 C18 1.429(18) .
C17 H17 0.9400 .
C18 C19 1.34(2) .
C18 H18 0.9400 .
C19 H19 0.9400 .
C20 C22 1.507(17) .
C20 C21 1.520(14) .
C20 C23 1.521(16) .
C21 H21A 0.9700 .
C21 H21B 0.9700 .
C21 H21C 0.9700 .
C22 H22A 0.9700 .
C22 H22B 0.9700 .
C22 H22C 0.9700 .
C23 H23A 0.9700 .
C23 H23B 0.9700 .
C23 H23C 0.9700 .
C24 H24A 0.9700 .
C24 H24B 0.9700 .
C24 H24C 0.9700 .
C25 C28 1.507(15) .
C25 C26 1.514(15) .
C25 C27 1.542(16) .
C26 H26A 0.9700 .
C26 H26B 0.9700 .
C26 H26C 0.9700 .
C27 H27A 0.9700 .
C27 H27B 0.9700 .
C27 H27C 0.9700 .
C28 H28A 0.9700 .
C28 H28B 0.9700 .
C28 H28C 0.9700 .
C29 H29A 0.9700 .
C29 H29B 0.9700 .
C29 H29C 0.9700 .
C30 C31 1.493(19) .
C30 H30A 0.9800 .
C30 H30B 0.9800 .
C31 H31A 0.9800 .
C31 H31B 0.9800 .
C32 H32A 0.9700 .
C32 H32B 0.9700 .
C32 H32C 0.9700 .
C33 H33A 0.9700 .
C33 H33B 0.9700 .
C33 H33C 0.9700 .
C34 H34A 0.9700 .
C34 H34B 0.9700 .
C34 H34C 0.9700 .
C35 H35A 0.9700 .
C35 H35B 0.9700 .
C35 H35C 0.9700 .
C36 C39 1.24(4) 3_677
C36 C40 1.29(5) 3_677
C36 C38 1.38(5) 3_677
C36 C37 1.38(2) .
C36 C41 1.414(19) .
C36 C41 1.46(6) 3_677
C36 C42 1.52(2) .
C36 C37 1.55(6) 3_677
C36 C36 1.70(5) 3_677
C37 C41 0.20(5) 3_677
C37 C40 1.19(4) 3_677
C37 C38 1.41(2) .
C37 C36 1.55(6) 3_677
C38 C41 1.24(4) 3_677
C38 C36 1.38(5) 3_677
C38 C42 1.44(6) 3_677
C38 C39 1.612(18) .
C39 C42 0.49(7) 3_677
C39 C36 1.24(4) 3_677
C39 C40 1.358(19) .
C40 C37 1.19(4) 3_677
C40 C36 1.29(5) 3_677
C40 C41 1.374(19) .
C40 C42 1.85(6) 3_677
C41 C37 0.20(5) 3_677
C41 C38 1.24(4) 3_677
C41 C36 1.46(6) 3_677
C42 C39 0.49(7) 3_677
C42 C38 1.44(6) 3_677
C42 C40 1.85(6) 3_677

loop_
_geom_torsion_atom_site_label_1
_geom_torsion_atom_site_label_2
_geom_torsion_atom_site_label_3
_geom_torsion_atom_site_label_4
_geom_torsion
_geom_torsion_site_symmetry_1
_geom_torsion_site_symmetry_4
O2 Yb1 O1 C1 61.2(11) . .
N1 Yb1 O1 C1 -13.3(10) . .
N2 Yb1 O1 C1 160.8(11) . .
N3 Yb1 O1 C1 -127.8(11) . .
O3 Yb1 O1 C1 -48.7(12) . .
O1 Yb1 O2 C7 -92.8(9) . .
N1 Yb1 O2 C7 -19.8(9) . .
N2 Yb1 O2 C7 164.3(9) . .
N3 Yb1 O2 C7 110.8(11) . .
O3 Yb1 O2 C7 49.0(9) . .
O1 Yb1 O3 C19 -174.2(9) . .
O2 Yb1 O3 C19 68.5(10) . .
N1 Yb1 O3 C19 148.4(10) . .
N2 Yb1 O3 C19 -26.7(10) . .
N3 Yb1 O3 C19 -91.1(10) . .
O1 Yb1 O3 C16 63.9(7) . .
O2 Yb1 O3 C16 -53.4(6) . .
N1 Yb1 O3 C16 26.6(5) . .
N2 Yb1 O3 C16 -148.5(6) . .
N3 Yb1 O3 C16 147.1(6) . .
O1 Yb1 N1 C15 -154.3(6) . .
O2 Yb1 N1 C15 93.3(6) . .
N2 Yb1 N1 C15 135(3) . .
N3 Yb1 N1 C15 -67.6(6) . .
O3 Yb1 N1 C15 1.6(5) . .
O1 Yb1 N1 C13 -33.3(5) . .
O2 Yb1 N1 C13 -145.7(5) . .
N2 Yb1 N1 C13 -104(3) . .
N3 Yb1 N1 C13 53.4(6) . .
O3 Yb1 N1 C13 122.6(6) . .
O1 Yb1 N1 C14 84.6(5) . .
O2 Yb1 N1 C14 -27.9(5) . .
N2 Yb1 N1 C14 14(3) . .
N3 Yb1 N1 C14 171.2(5) . .
O3 Yb1 N1 C14 -119.6(5) . .
O1 Yb1 N2 C33 -148.2(9) . .
O2 Yb1 N2 C33 -37.5(9) . .
N1 Yb1 N2 C33 -78(3) . .
N3 Yb1 N2 C33 123.1(9) . .
O3 Yb1 N2 C33 52.8(9) . .
O1 Yb1 N2 C30 90.2(8) . .
O2 Yb1 N2 C30 -159.0(7) . .
N1 Yb1 N2 C30 160(2) . .
N3 Yb1 N2 C30 1.6(7) . .
O3 Yb1 N2 C30 -68.7(8) . .
O1 Yb1 N2 C32 -31.0(8) . .
O2 Yb1 N2 C32 79.7(8) . .
N1 Yb1 N2 C32 39(3) . .
N3 Yb1 N2 C32 -119.6(9) . .
O3 Yb1 N2 C32 170.1(7) . .
O1 Yb1 N3 C35 162.2(11) . .
O2 Yb1 N3 C35 -40.0(16) . .
N1 Yb1 N3 C35 84.9(11) . .
N2 Yb1 N3 C35 -97.6(11) . .
O3 Yb1 N3 C35 23.0(11) . .
O1 Yb1 N3 C31 -72.6(8) . .
O2 Yb1 N3 C31 85.2(11) . .
N1 Yb1 N3 C31 -149.9(7) . .
N2 Yb1 N3 C31 27.6(8) . .
O3 Yb1 N3 C31 148.2(8) . .
O1 Yb1 N3 C34 38.3(10) . .
O2 Yb1 N3 C34 -163.9(9) . .
N1 Yb1 N3 C34 -39.0(11) . .
N2 Yb1 N3 C34 138.5(11) . .
O3 Yb1 N3 C34 -100.9(10) . .
Yb1 O1 C1 C2 -150.4(8) . .
Yb1 O1 C1 C6 30.5(15) . .
O1 C1 C2 C3 178.7(10) . .
C6 C1 C2 C3 -2.1(15) . .
O1 C1 C2 C20 1.5(15) . .
C6 C1 C2 C20 -179.3(9) . .
C1 C2 C3 C4 2.1(18) . .
C20 C2 C3 C4 179.3(11) . .
C2 C3 C4 C5 -1.3(18) . .
C2 C3 C4 C24 179.3(13) . .
C3 C4 C5 C6 0.7(18) . .
C24 C4 C5 C6 -180.0(14) . .
C4 C5 C6 C1 -0.9(17) . .
C4 C5 C6 C13 176.2(11) . .
O1 C1 C6 C5 -179.3(9) . .
C2 C1 C6 C5 1.5(14) . .
O1 C1 C6 C13 3.7(14) . .
C2 C1 C6 C13 -175.5(9) . .
Yb1 O2 C7 C12 33.5(14) . .
Yb1 O2 C7 C8 -144.9(8) . .
O2 C7 C8 C9 176.4(10) . .
C12 C7 C8 C9 -2.1(15) . .
O2 C7 C8 C25 -4.8(15) . .
C12 C7 C8 C25 176.7(9) . .
C7 C8 C9 C10 -1.2(18) . .
C25 C8 C9 C10 -179.9(11) . .
C8 C9 C10 C11 3.6(18) . .
C8 C9 C10 C29 179.8(12) . .
C9 C10 C11 C12 -2.7(16) . .
C29 C10 C11 C12 -178.8(11) . .
C10 C11 C12 C7 -0.5(15) . .
C10 C11 C12 C14 176.0(9) . .
O2 C7 C12 C11 -175.6(9) . .
C8 C7 C12 C11 3.0(13) . .
O2 C7 C12 C14 7.9(13) . .
C8 C7 C12 C14 -173.5(8) . .
C15 N1 C13 C6 -169.7(8) . .
C14 N1 C13 C6 -47.4(10) . .
Yb1 N1 C13 C6 68.3(9) . .
C5 C6 C13 N1 125.3(10) . .
C1 C6 C13 N1 -57.7(12) . .
C15 N1 C14 C12 -51.3(10) . .
C13 N1 C14 C12 -172.7(8) . .
Yb1 N1 C14 C12 69.8(8) . .
C11 C12 C14 N1 115.9(9) . .
C7 C12 C14 N1 -67.5(11) . .
C13 N1 C15 C16 -150.1(8) . .
C14 N1 C15 C16 88.7(9) . .
Yb1 N1 C15 C16 -29.4(9) . .
C19 O3 C16 C17 0.0(11) . .
Yb1 O3 C16 C17 130.1(7) . .
C19 O3 C16 C15 175.3(8) . .
Yb1 O3 C16 C15 -54.5(8) . .
N1 C15 C16 C17 -125.5(13) . .
N1 C15 C16 O3 60.9(10) . .
O3 C16 C17 C18 -0.3(12) . .
C15 C16 C17 C18 -174.1(10) . .
C16 C17 C18 C19 0.6(14) . .
C17 C18 C19 O3 -0.6(15) . .
C16 O3 C19 C18 0.4(13) . .
Yb1 O3 C19 C18 -120.2(10) . .
C3 C2 C20 C22 -114.4(11) . .
C1 C2 C20 C22 62.8(13) . .
C3 C2 C20 C21 6.0(15) . .
C1 C2 C20 C21 -176.8(10) . .
C3 C2 C20 C23 123.5(11) . .
C1 C2 C20 C23 -59.3(12) . .
C9 C8 C25 C28 123.8(11) . .
C7 C8 C25 C28 -54.9(13) . .
C9 C8 C25 C26 4.0(16) . .
C7 C8 C25 C26 -174.7(12) . .
C9 C8 C25 C27 -115.7(12) . .
C7 C8 C25 C27 65.5(13) . .
C33 N2 C30 C31 -156.6(12) . .
C32 N2 C30 C31 87.5(13) . .
Yb1 N2 C30 C31 -32.0(13) . .
C35 N3 C31 C30 73.1(15) . .
C34 N3 C31 C30 -166.1(11) . .
Yb1 N3 C31 C30 -57.7(12) . .
N2 C30 C31 N3 66.6(16) . .
C39 C36 C37 C41 151(21) 3_677 3_677
C40 C36 C37 C41 150(21) 3_677 3_677
C38 C36 C37 C41 -17(16) 3_677 3_677
C41 C36 C37 C41 -29(21) . 3_677
C42 C36 C37 C41 153(20) . 3_677
C37 C36 C37 C41 -25(18) 3_677 3_677
C36 C36 C37 C41 -25(18) 3_677 3_677
C39 C36 C37 C40 0(3) 3_677 3_677
C38 C36 C37 C40 -168(11) 3_677 3_677
C41 C36 C37 C40 -179(3) . 3_677
C41 C36 C37 C40 -150(21) 3_677 3_677
C42 C36 C37 C40 3(4) . 3_677
C37 C36 C37 C40 -176(4) 3_677 3_677
C36 C36 C37 C40 -176(4) 3_677 3_677
C39 C36 C37 C38 178(3) 3_677 .
C40 C36 C37 C38 178(3) 3_677 .
C38 C36 C37 C38 10(9) 3_677 .
C41 C36 C37 C38 -1(2) . .
C41 C36 C37 C38 28(19) 3_677 .
C42 C36 C37 C38 -179(3) . .
C37 C36 C37 C38 2.3(19) 3_677 .
C36 C36 C37 C38 2.3(19) 3_677 .
C39 C36 C37 C36 176(4) 3_677 3_677
C40 C36 C37 C36 176(4) 3_677 3_677
C38 C36 C37 C36 8(7) 3_677 3_677
C41 C36 C37 C36 -4(3) . 3_677
C41 C36 C37 C36 25(18) 3_677 3_677
C42 C36 C37 C36 178(4) . 3_677
C37 C36 C37 C36 0.000(2) 3_677 3_677
C40 C37 C38 C41 100(45) 3_677 3_677
C41 C37 C38 C36 61(39) 3_677 3_677
C40 C37 C38 C36 160(27) 3_677 3_677
C36 C37 C38 C36 -3(2) . 3_677
C40 C37 C38 C42 159(27) 3_677 3_677
C36 C37 C38 C42 -4(4) . 3_677
C36 C37 C38 C42 -1(3) 3_677 3_677
C40 C37 C38 C39 162(26) 3_677 .
C36 C37 C38 C39 -1.0(19) . .
C36 C37 C38 C39 2(2) 3_677 .
C41 C38 C39 C42 -169(11) 3_677 3_677
C36 C38 C39 C42 -171(12) 3_677 3_677
C37 C38 C39 C42 -173(10) . 3_677
C41 C38 C39 C36 3(3) 3_677 3_677
C37 C38 C39 C36 -2(3) . 3_677
C42 C38 C39 C36 171(12) 3_677 3_677
C41 C38 C39 C40 6(5) 3_677 .
C36 C38 C39 C40 3(3) 3_677 .
C37 C38 C39 C40 1(3) . .
C42 C38 C39 C40 174(11) 3_677 .
C42 C39 C40 C37 55(86) 3_677 3_677
C36 C39 C40 C37 0(3) 3_677 3_677
C38 C39 C40 C37 -3(5) . 3_677
C42 C39 C40 C36 55(85) 3_677 3_677
C38 C39 C40 C36 -3(3) . 3_677
C42 C39 C40 C41 60(87) 3_677 .
C36 C39 C40 C41 4(4) 3_677 .
C38 C39 C40 C41 1(4) . .
C36 C40 C41 C38 -142(25) 3_677 3_677
C39 C40 C41 C38 -146(22) . 3_677
C42 C40 C41 C38 -145(23) 3_677 3_677
C36 C40 C41 C36 0(4) 3_677 .
C39 C40 C41 C36 -4(6) . .
C42 C40 C41 C36 -3(6) 3_677 .
C39 C40 C41 C36 -4(4) . 3_677
C42 C40 C41 C36 -2(3) 3_677 3_677
C39 C36 C41 C37 -144(24) 3_677 3_677
C40 C36 C41 C37 33(27) 3_677 3_677
C38 C36 C41 C37 -141(25) 3_677 3_677
C37 C36 C41 C37 35(24) . 3_677
C41 C36 C41 C37 32(21) 3_677 3_677
C42 C36 C41 C37 -146(23) . 3_677
C36 C36 C41 C37 32(21) 3_677 3_677
C39 C36 C41 C38 -3(4) 3_677 3_677
C40 C36 C41 C38 174(13) 3_677 3_677
C37 C36 C41 C38 177(3) . 3_677
C41 C36 C41 C38 173(5) 3_677 3_677
C42 C36 C41 C38 -5(4) . 3_677
C37 C36 C41 C38 141(25) 3_677 3_677
C36 C36 C41 C38 173(5) 3_677 3_677
C39 C36 C41 C40 -175(4) 3_677 .
C40 C36 C41 C40 2(15) 3_677 .
C38 C36 C41 C40 -172(6) 3_677 .
C37 C36 C41 C40 4(5) . .
C41 C36 C41 C40 0(3) 3_677 .
C42 C36 C41 C40 -177(4) . .
C37 C36 C41 C40 -31(21) 3_677 .
C36 C36 C41 C40 0(3) 3_677 .
C39 C36 C41 C36 -176(5) 3_677 3_677
C40 C36 C41 C36 1(12) 3_677 3_677
C38 C36 C41 C36 -173(5) 3_677 3_677
C37 C36 C41 C36 4(3) . 3_677
C41 C36 C41 C36 0.000(5) 3_677 3_677
C42 C36 C41 C36 -178(3) . 3_677
C37 C36 C41 C36 -32(21) 3_677 3_677
C40 C36 C42 C39 -5(10) 3_677 3_677
C38 C36 C42 C39 170(13) 3_677 3_677
C37 C36 C42 C39 -7(13) . 3_677
C41 C36 C42 C39 175(11) . 3_677
C41 C36 C42 C39 -2(13) 3_677 3_677
C37 C36 C42 C39 171(12) 3_677 3_677
C36 C36 C42 C39 167(15) 3_677 3_677
C39 C36 C42 C38 -170(13) 3_677 3_677
C40 C36 C42 C38 -175(4) 3_677 3_677
C37 C36 C42 C38 -177(3) . 3_677
C41 C36 C42 C38 5(4) . 3_677
C41 C36 C42 C38 -172(6) 3_677 3_677
C37 C36 C42 C38 1(2) 3_677 3_677
C36 C36 C42 C38 -3(12) 3_677 3_677
C39 C36 C42 C40 5(10) 3_677 3_677
C38 C36 C42 C40 175(4) 3_677 3_677
C37 C36 C42 C40 -2(3) . 3_677
C41 C36 C42 C40 180(3) . 3_677
C41 C36 C42 C40 3(4) 3_677 3_677
C37 C36 C42 C40 176(4) 3_677 3_677
C36 C36 C42 C40 172(13) 3_677 3_677
